data_4309680
loop_
_publ_author_name
'Umesh N. Nehete'
'Herbert W. Roesky'
'Hongping Zhu'
'Sharanappa Nembenna'
'Hans-Georg Schmidt'
'Mathias Noltemeyer'
'Dmitrij Bogdanov'
'Konrad Samwer'

_publ_section_title
;
Polyhedral Cobalt(II) and Iron(II) Siloxanes: Synthesis and X-ray Crystal
Structure of [(RSi(OH)O2)Co(OPMe3)]4 and
[(RSiO3)2(RSi(OH)O2)4(\m3-OH)2Fe8(THF)4] (R = (2,6-iPr2C6H3)N(SiMe3))
;
_journal_name_full 'Inorganic Chemistry'
_journal_page_first 7243
_journal_page_last 7248
_journal_paper_doi 10.1021/ic050859n
_journal_volume 44
_journal_year 2005
_chemical_formula_sum 'C148 H236 Fe8 N6 O24 Si12'
_chemical_formula_weight 3267.31
_chemical_name_systematic
; 
 ? 
;
_space_group_IT_number 2
_symmetry_cell_setting triclinic
_symmetry_space_group_name_Hall '-P 1'
_symmetry_space_group_name_H-M 'P -1'
_atom_sites_solution_hydrogens geom
_atom_sites_solution_primary direct
_atom_sites_solution_secondary difmap
_audit_creation_method SHELXL-97
_cell_angle_alpha 61.551(4)
_cell_angle_beta 81.352(5)
_cell_angle_gamma 86.545(5)
_cell_formula_units_Z 1
_cell_length_a 16.1290(13)
_cell_length_b 16.7869(13)
_cell_length_c 17.4643(14)
_cell_measurement_temperature 133(2)
_cell_volume 4109.9(6)
_computing_structure_refinement 'SHELXL-97 (Sheldrick, 1997)'
_computing_structure_solution 'SHELXS-97 (Sheldrick, 1990)'
_diffrn_ambient_temperature 133(2)
_diffrn_measured_fraction_theta_full 0.961
_diffrn_measured_fraction_theta_max 0.961
_diffrn_measurement_device_type IPDS2
_diffrn_radiation_monochromator graphite
_diffrn_radiation_source 'fine-focus sealed tube'
_diffrn_radiation_type MoK\a
_diffrn_radiation_wavelength 0.71073
_diffrn_reflns_av_R_equivalents 0.1561
_diffrn_reflns_av_sigmaI/netI 0.1662
_diffrn_reflns_limit_h_max 17
_diffrn_reflns_limit_h_min -18
_diffrn_reflns_limit_k_max 19
_diffrn_reflns_limit_k_min -19
_diffrn_reflns_limit_l_max 20
_diffrn_reflns_limit_l_min -20
_diffrn_reflns_number 76145
_diffrn_reflns_theta_full 24.79
_diffrn_reflns_theta_max 24.79
_diffrn_reflns_theta_min 1.87
_exptl_absorpt_coefficient_mu 0.837
_exptl_absorpt_correction_T_max 0.9210
_exptl_absorpt_correction_T_min 0.8505
_exptl_crystal_density_diffrn 1.320
_exptl_crystal_density_method 'not measured'
_exptl_crystal_F_000 1734
_exptl_crystal_size_max 0.20
_exptl_crystal_size_mid 0.20
_exptl_crystal_size_min 0.10
_refine_diff_density_max 0.682
_refine_diff_density_min -0.491
_refine_diff_density_rms 0.087
_refine_ls_extinction_method none
_refine_ls_goodness_of_fit_ref 0.927
_refine_ls_hydrogen_treatment mixed
_refine_ls_matrix_type full
_refine_ls_number_parameters 916
_refine_ls_number_reflns 13591
_refine_ls_number_restraints 0
_refine_ls_restrained_S_all 0.927
_refine_ls_R_factor_all 0.1466
_refine_ls_R_factor_gt 0.0693
_refine_ls_shift/su_max 0.000
_refine_ls_shift/su_mean 0.000
_refine_ls_structure_factor_coef Fsqd
_refine_ls_weighting_details 'calc w=1/[\s^2^(Fo^2^)+(0.0561P)^2^+0.0000P] where P=(Fo^2^+2Fc^2^)/3'
_refine_ls_weighting_scheme calc
_refine_ls_wR_factor_gt 0.1230
_refine_ls_wR_factor_ref 0.1433
_reflns_number_gt 7331
_reflns_number_total 13591
_reflns_threshold_expression >2sigma(I)
_cod_data_source_file ic050859nsi20050527_102613.cif
_cod_data_source_block r1186
_cod_database_code 4309680

loop_
_symmetry_equiv_pos_as_xyz
'x, y, z'
'-x, -y, -z'

loop_
_atom_site_label
_atom_site_type_symbol
_atom_site_fract_x
_atom_site_fract_y
_atom_site_fract_z
_atom_site_U_iso_or_equiv
_atom_site_adp_type
_atom_site_occupancy
_atom_site_symmetry_multiplicity
_atom_site_calc_flag
_atom_site_refinement_flags
_atom_site_disorder_assembly
_atom_site_disorder_group
Fe1 Fe 0.47346(6) 0.32989(6) 0.50637(6) 0.0264(2) Uani 1 1 d . . .
Fe2 Fe 0.37897(6) 0.31155(6) 0.66764(6) 0.0237(2) Uani 1 1 d . . .
Fe3 Fe 0.64185(6) 0.46462(6) 0.44391(6) 0.0194(2) Uani 1 1 d . . .
Fe4 Fe 0.52027(6) 0.45114(6) 0.65964(6) 0.0198(2) Uani 1 1 d . . .
Si1 Si 0.67895(13) 0.15556(12) 0.77954(13) 0.0299(5) Uani 1 1 d . . .
Si11 Si 0.57874(12) 0.28721(11) 0.63465(11) 0.0214(4) Uani 1 1 d . . .
Si2 Si 0.27753(15) 0.53421(14) 0.87120(14) 0.0388(5) Uani 1 1 d . . .
Si21 Si 0.34776(12) 0.44941(12) 0.75218(12) 0.0252(4) Uani 1 1 d . . .
Si3 Si 0.86216(13) 0.56296(13) 0.54810(14) 0.0316(5) Uani 1 1 d . . .
Si31 Si 0.67949(11) 0.58011(11) 0.52698(12) 0.0217(4) Uani 1 1 d . . .
N1 N 0.6480(3) 0.1988(3) 0.6746(3) 0.0224(12) Uani 1 1 d . . .
N2 N 0.2889(3) 0.4443(3) 0.8461(3) 0.0263(13) Uani 1 1 d . . .
N3 N 0.7606(3) 0.5961(3) 0.5724(3) 0.0200(12) Uani 1 1 d . . .
O21 O 0.4824(3) 0.2543(3) 0.6446(3) 0.0241(10) Uani 1 1 d . . .
O2 O 0.3151(3) 0.1869(3) 0.7543(3) 0.0436(14) Uani 1 1 d . . .
O33 O 0.7074(3) 0.5035(3) 0.4979(3) 0.0216(10) Uani 1 1 d . . .
O31 O 0.6543(3) 0.6738(3) 0.4424(3) 0.0231(10) Uani 1 1 d . . .
O23 O 0.4473(3) 0.4591(3) 0.7492(3) 0.0244(10) Uani 1 1 d . . .
O1 O 0.5089(3) 0.2760(3) 0.4239(3) 0.0358(12) Uani 1 1 d . . .
O4 O 0.5829(3) 0.3470(3) 0.6847(3) 0.0252(11) Uani 1 1 d . . .
O22 O 0.3322(3) 0.3495(3) 0.7549(3) 0.0316(12) Uani 1 1 d . . .
O3 O 0.6849(3) 0.4721(3) 0.3355(3) 0.0262(11) Uani 1 1 d . . .
O13 O 0.5962(3) 0.3468(3) 0.5259(3) 0.0210(10) Uani 1 1 d . . .
O24 O 0.4407(3) 0.4457(3) 0.5928(3) 0.0212(10) Uani 1 1 d . . .
O32 O 0.5893(3) 0.5581(3) 0.5914(3) 0.0224(10) Uani 1 1 d . . .
C10A C 0.7483(5) 0.0560(5) 0.8008(5) 0.0363(18) Uani 1 1 d . . .
H10A H 0.8002 0.0758 0.7592 0.054 Uiso 1 1 calc R . .
H10B H 0.7193 0.0110 0.7933 0.054 Uiso 1 1 calc R . .
H10C H 0.7616 0.0289 0.8610 0.054 Uiso 1 1 calc R . .
C10B C 0.7378(5) 0.2417(5) 0.7876(6) 0.050(2) Uani 1 1 d . . .
H10D H 0.7059 0.2979 0.7679 0.074 Uiso 1 1 calc R . .
H10E H 0.7923 0.2533 0.7503 0.074 Uiso 1 1 calc R . .
H10F H 0.7466 0.2195 0.8487 0.074 Uiso 1 1 calc R . .
C10C C 0.5865(5) 0.1173(5) 0.8669(5) 0.049(2) Uani 1 1 d . . .
H10G H 0.5434 0.1640 0.8501 0.073 Uiso 1 1 calc R . .
H10H H 0.6035 0.1069 0.9224 0.073 Uiso 1 1 calc R . .
H10I H 0.5638 0.0609 0.8742 0.073 Uiso 1 1 calc R . .
C11 C 0.6733(4) 0.1493(4) 0.6252(4) 0.0244(16) Uani 1 1 d . . .
C12 C 0.7473(4) 0.1755(4) 0.5651(4) 0.0289(17) Uani 1 1 d . . .
C12B C 0.8200(5) 0.3246(5) 0.4498(5) 0.050(2) Uani 1 1 d . . .
H12A H 0.7671 0.3443 0.4254 0.075 Uiso 1 1 calc R . .
H12B H 0.8550 0.2971 0.4179 0.075 Uiso 1 1 calc R . .
H12C H 0.8497 0.3770 0.4438 0.075 Uiso 1 1 calc R . .
C12C C 0.8014(4) 0.2537(5) 0.5489(5) 0.0346(18) Uani 1 1 d . . .
H12D H 0.7710 0.2849 0.5811 0.041 Uiso 1 1 calc R . .
C12D C 0.8859(5) 0.2207(5) 0.5843(6) 0.052(2) Uani 1 1 d . . .
H12E H 0.8757 0.1823 0.6482 0.078 Uiso 1 1 calc R . .
H12F H 0.9206 0.2731 0.5703 0.078 Uiso 1 1 calc R . .
H12G H 0.9150 0.1858 0.5569 0.078 Uiso 1 1 calc R . .
C13 C 0.7727(5) 0.1274(5) 0.5182(5) 0.041(2) Uani 1 1 d . . .
H13A H 0.8219 0.1457 0.4760 0.049 Uiso 1 1 calc R . .
C14 C 0.7259(6) 0.0535(5) 0.5336(6) 0.048(2) Uani 1 1 d . . .
H14A H 0.7429 0.0210 0.5019 0.057 Uiso 1 1 calc R . .
C15 C 0.6554(5) 0.0270(5) 0.5944(5) 0.043(2) Uani 1 1 d . . .
H15A H 0.6254 -0.0252 0.6053 0.052 Uiso 1 1 calc R . .
C16 C 0.6259(5) 0.0734(4) 0.6407(5) 0.0291(17) Uani 1 1 d . . .
C16B C 0.5524(6) -0.0540(5) 0.7778(5) 0.051(2) Uani 1 1 d . . .
H16A H 0.6011 -0.0582 0.8069 0.076 Uiso 1 1 calc R . .
H16B H 0.5587 -0.0963 0.7534 0.076 Uiso 1 1 calc R . .
H16C H 0.5013 -0.0694 0.8206 0.076 Uiso 1 1 calc R . .
C16C C 0.5462(5) 0.0425(4) 0.7037(5) 0.0379(19) Uani 1 1 d . . .
H16D H 0.5354 0.0836 0.7306 0.045 Uiso 1 1 calc R . .
C16D C 0.4720(5) 0.0490(5) 0.6561(6) 0.058(3) Uani 1 1 d . . .
H16E H 0.4664 0.1118 0.6108 0.087 Uiso 1 1 calc R . .
H16F H 0.4205 0.0297 0.6984 0.087 Uiso 1 1 calc R . .
H16G H 0.4814 0.0097 0.6284 0.087 Uiso 1 1 calc R . .
C20A C 0.2351(7) 0.6345(5) 0.7780(5) 0.069(3) Uani 1 1 d . . .
H20A H 0.2716 0.6487 0.7228 0.103 Uiso 1 1 calc R . .
H20B H 0.2331 0.6869 0.7888 0.103 Uiso 1 1 calc R . .
H20C H 0.1784 0.6202 0.7740 0.103 Uiso 1 1 calc R . .
C20B C 0.3790(6) 0.5650(7) 0.8888(7) 0.071(3) Uani 1 1 d . . .
H20D H 0.3946 0.5177 0.9448 0.107 Uiso 1 1 calc R . .
H20E H 0.3735 0.6228 0.8902 0.107 Uiso 1 1 calc R . .
H20F H 0.4226 0.5709 0.8407 0.107 Uiso 1 1 calc R . .
C20C C 0.2031(5) 0.4999(5) 0.9736(5) 0.043(2) Uani 1 1 d . . .
H20G H 0.2248 0.4469 1.0218 0.065 Uiso 1 1 calc R . .
H20H H 0.1486 0.4845 0.9653 0.065 Uiso 1 1 calc R . .
H20I H 0.1965 0.5500 0.9878 0.065 Uiso 1 1 calc R . .
C21 C 0.2561(5) 0.3558(4) 0.9123(4) 0.0282(17) Uani 1 1 d . . .
C21B C 0.2280(6) 0.1734(6) 0.7622(6) 0.059(2) Uani 1 1 d . . .
H21A H 0.2141 0.1715 0.7098 0.071 Uiso 1 1 calc R . .
H21B H 0.1965 0.2233 0.7677 0.071 Uiso 1 1 calc R . .
C21C C 0.2060(7) 0.0870(9) 0.8412(8) 0.124(6) Uani 1 1 d . . .
H21C H 0.1603 0.0957 0.8810 0.149 Uiso 1 1 calc R . .
H21D H 0.1863 0.0431 0.8249 0.149 Uiso 1 1 calc R . .
C21D C 0.2790(6) 0.0529(6) 0.8846(6) 0.063(3) Uani 1 1 d . . .
H21E H 0.2956 -0.0058 0.8869 0.076 Uiso 1 1 calc R . .
H21F H 0.2678 0.0441 0.9455 0.076 Uiso 1 1 calc R . .
C21E C 0.3461(6) 0.1220(6) 0.8321(6) 0.059(2) Uani 1 1 d . . .
H21G H 0.3607 0.1514 0.8659 0.070 Uiso 1 1 calc R . .
H21H H 0.3971 0.0934 0.8173 0.070 Uiso 1 1 calc R . .
C22 C 0.1728(5) 0.3326(5) 0.9169(5) 0.0342(18) Uani 1 1 d . . .
C22B C 0.0247(5) 0.3961(6) 0.9081(6) 0.055(2) Uani 1 1 d . . .
H22A H -0.0084 0.4466 0.8701 0.083 Uiso 1 1 calc R . .
H22B H 0.0286 0.4001 0.9616 0.083 Uiso 1 1 calc R . .
H22C H -0.0026 0.3387 0.9239 0.083 Uiso 1 1 calc R . .
C22C C 0.1127(5) 0.4005(5) 0.8593(5) 0.0384(19) Uani 1 1 d . . .
H22D H 0.1360 0.4623 0.8392 0.046 Uiso 1 1 calc R . .
C22D C 0.1087(6) 0.3919(7) 0.7764(6) 0.068(3) Uani 1 1 d . . .
H22E H 0.0745 0.4407 0.7378 0.103 Uiso 1 1 calc R . .
H22F H 0.0835 0.3332 0.7930 0.103 Uiso 1 1 calc R . .
H22G H 0.1655 0.3963 0.7453 0.103 Uiso 1 1 calc R . .
C23 C 0.1432(5) 0.2444(5) 0.9758(5) 0.044(2) Uani 1 1 d . . .
H23A H 0.0871 0.2279 0.9786 0.053 Uiso 1 1 calc R . .
C24 C 0.1962(5) 0.1811(5) 1.0299(5) 0.049(2) Uani 1 1 d . . .
H24A H 0.1761 0.1212 1.0691 0.059 Uiso 1 1 calc R . .
C25 C 0.2775(5) 0.2039(5) 1.0277(5) 0.040(2) Uani 1 1 d . . .
H25A H 0.3124 0.1599 1.0660 0.048 Uiso 1 1 calc R . .
C26 C 0.3097(5) 0.2920(4) 0.9692(4) 0.0278(17) Uani 1 1 d . . .
C26B C 0.4609(5) 0.2521(5) 0.9471(5) 0.047(2) Uani 1 1 d . . .
H26A H 0.4560 0.2603 0.8885 0.070 Uiso 1 1 calc R . .
H26B H 0.4483 0.1888 0.9909 0.070 Uiso 1 1 calc R . .
H26C H 0.5181 0.2676 0.9484 0.070 Uiso 1 1 calc R . .
C26C C 0.3984(5) 0.3142(5) 0.9684(4) 0.0331(18) Uani 1 1 d . . .
H26D H 0.4108 0.3779 0.9212 0.040 Uiso 1 1 calc R . .
C26D C 0.4124(6) 0.3080(5) 1.0561(5) 0.048(2) Uani 1 1 d . . .
H26E H 0.3716 0.3461 1.0707 0.072 Uiso 1 1 calc R . .
H26F H 0.4693 0.3289 1.0510 0.072 Uiso 1 1 calc R . .
H26G H 0.4050 0.2450 1.1026 0.072 Uiso 1 1 calc R . .
C30A C 0.8894(5) 0.6124(5) 0.4285(5) 0.044(2) Uani 1 1 d . . .
H30A H 0.8460 0.5964 0.4044 0.065 Uiso 1 1 calc R . .
H30B H 0.9435 0.5888 0.4147 0.065 Uiso 1 1 calc R . .
H30C H 0.8935 0.6785 0.4024 0.065 Uiso 1 1 calc R . .
C30B C 0.8698(5) 0.4378(5) 0.6004(6) 0.053(2) Uani 1 1 d . . .
H30D H 0.8199 0.4124 0.5938 0.079 Uiso 1 1 calc R . .
H30E H 0.8737 0.4136 0.6631 0.079 Uiso 1 1 calc R . .
H30F H 0.9199 0.4211 0.5721 0.079 Uiso 1 1 calc R . .
C30C C 0.9367(5) 0.6056(5) 0.5933(5) 0.043(2) Uani 1 1 d . . .
H30G H 0.9430 0.6715 0.5577 0.065 Uiso 1 1 calc R . .
H30H H 0.9914 0.5773 0.5916 0.065 Uiso 1 1 calc R . .
H30I H 0.9148 0.5903 0.6542 0.065 Uiso 1 1 calc R . .
C31 C 0.7470(4) 0.6416(4) 0.6257(4) 0.0244(15) Uani 1 1 d . . .
C31B C 0.4726(6) 0.2989(6) 0.3436(5) 0.049(2) Uani 1 1 d . . .
H31B H 0.4918 0.3597 0.2961 0.059 Uiso 1 1 calc R . .
H31C H 0.4106 0.2978 0.3550 0.059 Uiso 1 1 calc R . .
C31C C 0.5045(6) 0.2257(6) 0.3188(7) 0.065(3) Uani 1 1 d . . .
H31D H 0.4598 0.1803 0.3351 0.078 Uiso 1 1 calc R . .
H31E H 0.5234 0.2526 0.2548 0.078 Uiso 1 1 calc R . .
C31D C 0.5733(9) 0.1846(8) 0.3673(8) 0.106(5) Uani 1 1 d . . .
H31F H 0.6247 0.1893 0.3265 0.127 Uiso 1 1 calc R . .
H31G H 0.5608 0.1197 0.4081 0.127 Uiso 1 1 calc R . .
C31E C 0.5863(6) 0.2330(6) 0.4184(6) 0.057(3) Uani 1 1 d . . .
H31H H 0.5996 0.1895 0.4778 0.068 Uiso 1 1 calc R . .
H31I H 0.6326 0.2782 0.3874 0.068 Uiso 1 1 calc R . .
C32 C 0.7271(4) 0.5894(5) 0.7188(4) 0.0316(17) Uani 1 1 d . . .
C32B C 0.7937(5) 0.4425(5) 0.8154(5) 0.049(2) Uani 1 1 d . . .
H32A H 0.8463 0.4630 0.7749 0.073 Uiso 1 1 calc R . .
H32B H 0.7888 0.3764 0.8422 0.073 Uiso 1 1 calc R . .
H32C H 0.7934 0.4601 0.8614 0.073 Uiso 1 1 calc R . .
C32C C 0.7185(5) 0.4868(4) 0.7638(4) 0.0344(18) Uani 1 1 d . . .
H32D H 0.7194 0.4676 0.7176 0.041 Uiso 1 1 calc R . .
C32D C 0.6351(5) 0.4540(5) 0.8263(5) 0.049(2) Uani 1 1 d . . .
H32E H 0.5884 0.4859 0.7943 0.074 Uiso 1 1 calc R . .
H32F H 0.6358 0.4665 0.8756 0.074 Uiso 1 1 calc R . .
H32G H 0.6282 0.3887 0.8488 0.074 Uiso 1 1 calc R . .
C33 C 0.7169(5) 0.6341(5) 0.7684(5) 0.041(2) Uani 1 1 d . . .
H33A H 0.7023 0.6001 0.8303 0.050 Uiso 1 1 calc R . .
C34 C 0.7272(5) 0.7258(5) 0.7310(5) 0.041(2) Uani 1 1 d . . .
H34A H 0.7210 0.7543 0.7673 0.049 Uiso 1 1 calc R . .
C35 C 0.7466(5) 0.7780(5) 0.6403(5) 0.0385(19) Uani 1 1 d . . .
H35A H 0.7525 0.8419 0.6149 0.046 Uiso 1 1 calc R . .
C36 C 0.7575(4) 0.7368(4) 0.5861(4) 0.0261(16) Uani 1 1 d . . .
C36B C 0.8558(5) 0.8549(5) 0.4618(5) 0.045(2) Uani 1 1 d . . .
H36A H 0.9034 0.8160 0.4849 0.068 Uiso 1 1 calc R . .
H36B H 0.8469 0.8971 0.4862 0.068 Uiso 1 1 calc R . .
H36C H 0.8677 0.8892 0.3976 0.068 Uiso 1 1 calc R . .
C36C C 0.7772(5) 0.7965(4) 0.4879(5) 0.0339(18) Uani 1 1 d . . .
H36D H 0.7868 0.7564 0.4597 0.041 Uiso 1 1 calc R . .
C36D C 0.7025(5) 0.8577(5) 0.4520(5) 0.050(2) Uani 1 1 d . . .
H36E H 0.6513 0.8205 0.4719 0.074 Uiso 1 1 calc R . .
H36F H 0.7128 0.8892 0.3876 0.074 Uiso 1 1 calc R . .
H36G H 0.6959 0.9022 0.4736 0.074 Uiso 1 1 calc R . .
C71 C 0.0566(7) 0.8889(8) 0.1137(9) 0.083(3) Uani 1 1 d . . .
C72 C 0.0222(7) 0.8284(9) 0.2027(8) 0.083(3) Uani 1 1 d . . .
H72A H 0.0236 0.7648 0.2234 0.099 Uiso 1 1 calc R . .
C73 C -0.0127(8) 0.8617(8) 0.2580(9) 0.092(4) Uani 1 1 d . . .
H73A H -0.0359 0.8211 0.3166 0.111 Uiso 1 1 calc R . .
C74 C -0.0144(8) 0.9559(8) 0.2286(9) 0.093(4) Uani 1 1 d . . .
H74A H -0.0364 0.9799 0.2668 0.112 Uiso 1 1 calc R . .
C75 C 0.0169(7) 1.0110(8) 0.1428(8) 0.085(3) Uani 1 1 d . . .
H75A H 0.0144 1.0747 0.1210 0.102 Uiso 1 1 calc R . .
C76 C 0.0520(8) 0.9785(8) 0.0863(9) 0.085(3) Uani 1 1 d . . .
H76A H 0.0732 1.0199 0.0273 0.102 Uiso 1 1 calc R . .
C77 C 0.0918(9) 0.8509(10) 0.0565(9) 0.121(5) Uani 1 1 d . . .
H77A H 0.1506 0.8702 0.0346 0.182 Uiso 1 1 calc R . .
H77B H 0.0600 0.8724 0.0067 0.182 Uiso 1 1 calc R . .
H77C H 0.0884 0.7846 0.0897 0.182 Uiso 1 1 calc R . .
C81 C 0.0477(6) 0.2515(7) 0.2542(7) 0.061(3) Uani 1 1 d . . .
C82 C 0.0111(7) 0.2046(7) 0.3382(6) 0.065(3) Uani 1 1 d . . .
H82A H -0.0218 0.2373 0.3633 0.077 Uiso 1 1 calc R . .
C83 C 0.0180(8) 0.1135(7) 0.3897(7) 0.083(3) Uani 1 1 d . . .
H83A H -0.0096 0.0837 0.4485 0.100 Uiso 1 1 calc R . .
C84 C 0.0669(9) 0.0656(8) 0.3533(10) 0.100(4) Uani 1 1 d . . .
H84A H 0.0737 0.0020 0.3861 0.120 Uiso 1 1 calc R . .
C85 C 0.1058(7) 0.1150(10) 0.2659(10) 0.088(4) Uani 1 1 d . . .
H85A H 0.1407 0.0845 0.2396 0.106 Uiso 1 1 calc R . .
C86 C 0.0943(7) 0.2058(8) 0.2184(7) 0.070(3) Uani 1 1 d . . .
H86A H 0.1198 0.2373 0.1589 0.084 Uiso 1 1 calc R . .
C87 C 0.0380(7) 0.3529(7) 0.1991(7) 0.085(3) Uani 1 1 d . . .
H87A H 0.0185 0.3656 0.1439 0.127 Uiso 1 1 calc R . .
H87B H 0.0922 0.3832 0.1862 0.127 Uiso 1 1 calc R . .
H87C H -0.0029 0.3753 0.2316 0.127 Uiso 1 1 calc R . .
C91 C 0.7389(7) 0.1971(6) 0.1127(6) 0.055(2) Uani 1 1 d . . .
C92 C 0.7229(7) 0.1364(5) 0.2001(6) 0.057(3) Uani 1 1 d . . .
H92A H 0.6683 0.1103 0.2242 0.068 Uiso 1 1 calc R . .
C93 C 0.7859(9) 0.1119(6) 0.2551(7) 0.076(3) Uani 1 1 d . . .
H93A H 0.7736 0.0689 0.3155 0.092 Uiso 1 1 calc R . .
C94 C 0.8634(9) 0.1489(7) 0.2227(9) 0.084(4) Uani 1 1 d . . .
H94A H 0.9066 0.1323 0.2588 0.100 Uiso 1 1 calc R . .
C95 C 0.8774(8) 0.2128(7) 0.1335(8) 0.080(3) Uani 1 1 d . . .
H95A H 0.9308 0.2419 0.1100 0.096 Uiso 1 1 calc R . .
C96 C 0.8178(7) 0.2354(7) 0.0785(7) 0.063(3) Uani 1 1 d . . .
H96A H 0.8307 0.2769 0.0177 0.076 Uiso 1 1 calc R . .
C97 C 0.6767(8) 0.2234(7) 0.0550(7) 0.090(4) Uani 1 1 d . . .
H97A H 0.6209 0.2172 0.0888 0.134 Uiso 1 1 calc R . .
H97B H 0.6800 0.1845 0.0271 0.134 Uiso 1 1 calc R . .
H97C H 0.6865 0.2866 0.0097 0.134 Uiso 1 1 calc R . .

loop_
_atom_site_aniso_label
_atom_site_aniso_U_11
_atom_site_aniso_U_22
_atom_site_aniso_U_33
_atom_site_aniso_U_23
_atom_site_aniso_U_13
_atom_site_aniso_U_12
Fe1 0.0236(6) 0.0304(5) 0.0237(5) -0.0119(5) -0.0037(5) 0.0049(5)
Fe2 0.0238(6) 0.0227(5) 0.0243(5) -0.0112(4) -0.0029(4) 0.0026(4)
Fe3 0.0207(6) 0.0159(5) 0.0192(5) -0.0068(4) -0.0019(4) 0.0024(4)
Fe4 0.0201(6) 0.0189(5) 0.0201(5) -0.0089(4) -0.0033(4) 0.0018(4)
Si1 0.0336(12) 0.0223(10) 0.0308(11) -0.0091(9) -0.0110(10) 0.0087(9)
Si11 0.0222(11) 0.0144(9) 0.0225(10) -0.0049(8) -0.0035(8) 0.0033(8)
Si2 0.0452(15) 0.0307(11) 0.0363(12) -0.0158(10) 0.0076(11) -0.0030(10)
Si21 0.0235(11) 0.0258(10) 0.0213(10) -0.0080(8) -0.0006(9) 0.0011(8)
Si3 0.0205(11) 0.0320(11) 0.0434(12) -0.0183(10) -0.0064(10) 0.0027(9)
Si31 0.0179(10) 0.0203(9) 0.0257(10) -0.0096(8) -0.0045(8) 0.0004(8)
N1 0.020(3) 0.016(3) 0.026(3) -0.007(2) -0.001(2) 0.001(2)
N2 0.022(3) 0.025(3) 0.026(3) -0.009(3) 0.003(3) -0.002(3)
N3 0.024(3) 0.015(3) 0.019(3) -0.007(2) -0.001(2) 0.002(2)
O21 0.019(3) 0.020(2) 0.024(2) -0.003(2) -0.004(2) 0.0017(19)
O2 0.034(3) 0.023(3) 0.064(4) -0.008(3) -0.022(3) -0.001(2)
O33 0.018(3) 0.020(2) 0.029(2) -0.012(2) -0.009(2) 0.0076(19)
O31 0.022(3) 0.021(2) 0.022(2) -0.008(2) 0.002(2) -0.006(2)
O23 0.028(3) 0.026(2) 0.020(2) -0.012(2) -0.001(2) 0.000(2)
O1 0.031(3) 0.043(3) 0.042(3) -0.028(3) -0.006(2) 0.011(2)
O4 0.028(3) 0.024(2) 0.021(2) -0.008(2) -0.008(2) 0.006(2)
O22 0.037(3) 0.019(2) 0.037(3) -0.013(2) -0.005(2) 0.000(2)
O3 0.029(3) 0.024(2) 0.020(2) -0.007(2) 0.000(2) 0.006(2)
O13 0.022(3) 0.016(2) 0.021(2) -0.0072(19) 0.000(2) 0.0008(19)
O24 0.025(3) 0.020(2) 0.019(2) -0.0093(19) -0.004(2) 0.001(2)
O32 0.027(3) 0.019(2) 0.022(2) -0.010(2) -0.005(2) 0.005(2)
C10A 0.034(5) 0.032(4) 0.035(4) -0.008(3) -0.012(4) 0.006(3)
C10B 0.053(6) 0.036(4) 0.058(5) -0.016(4) -0.029(5) 0.008(4)
C10C 0.059(6) 0.048(5) 0.035(4) -0.016(4) -0.015(4) 0.017(4)
C11 0.026(4) 0.018(3) 0.024(4) -0.005(3) -0.008(3) 0.007(3)
C12 0.024(4) 0.022(3) 0.033(4) -0.008(3) -0.001(3) 0.004(3)
C12B 0.037(5) 0.029(4) 0.061(6) -0.008(4) 0.007(4) 0.006(4)
C12C 0.025(4) 0.032(4) 0.046(5) -0.020(4) 0.000(4) 0.005(3)
C12D 0.032(5) 0.042(5) 0.058(6) -0.008(4) 0.003(4) -0.002(4)
C13 0.042(5) 0.038(4) 0.037(4) -0.017(4) 0.001(4) 0.021(4)
C14 0.055(6) 0.039(5) 0.064(6) -0.036(4) -0.019(5) 0.018(4)
C15 0.045(6) 0.031(4) 0.063(6) -0.026(4) -0.019(5) 0.008(4)
C16 0.033(4) 0.015(3) 0.039(4) -0.012(3) -0.009(4) 0.006(3)
C16B 0.052(6) 0.023(4) 0.062(6) -0.005(4) -0.015(5) -0.009(4)
C16C 0.036(5) 0.021(4) 0.050(5) -0.010(4) -0.009(4) -0.003(3)
C16D 0.039(5) 0.035(5) 0.083(7) -0.012(5) -0.013(5) -0.013(4)
C20A 0.131(10) 0.027(4) 0.040(5) -0.018(4) 0.010(5) 0.013(5)
C20B 0.054(6) 0.075(7) 0.108(8) -0.067(7) 0.016(6) -0.022(5)
C20C 0.052(6) 0.042(5) 0.042(5) -0.026(4) -0.001(4) 0.004(4)
C21 0.032(5) 0.023(4) 0.029(4) -0.015(3) 0.010(3) -0.005(3)
C21B 0.040(6) 0.081(7) 0.056(6) -0.031(5) -0.007(5) -0.003(5)
C21C 0.065(9) 0.124(11) 0.092(9) 0.033(8) -0.035(7) -0.044(8)
C21D 0.076(7) 0.045(5) 0.047(5) -0.003(4) -0.010(5) -0.005(5)
C21E 0.041(6) 0.064(6) 0.049(5) -0.009(5) -0.009(5) 0.001(5)
C22 0.035(5) 0.029(4) 0.040(4) -0.020(4) 0.001(4) 0.006(4)
C22B 0.032(5) 0.058(6) 0.075(6) -0.033(5) -0.005(5) 0.011(4)
C22C 0.037(5) 0.030(4) 0.042(5) -0.014(4) -0.002(4) 0.003(4)
C22D 0.043(6) 0.079(7) 0.072(7) -0.027(6) -0.012(5) 0.008(5)
C23 0.031(5) 0.036(4) 0.053(5) -0.014(4) 0.005(4) -0.005(4)
C24 0.044(6) 0.027(4) 0.055(5) -0.005(4) 0.003(4) 0.001(4)
C25 0.044(5) 0.028(4) 0.034(4) -0.006(4) -0.002(4) 0.011(4)
C26 0.034(5) 0.027(4) 0.022(4) -0.012(3) -0.001(3) 0.011(3)
C26B 0.038(5) 0.049(5) 0.044(5) -0.016(4) -0.003(4) 0.007(4)
C26C 0.032(5) 0.033(4) 0.025(4) -0.006(3) -0.006(3) 0.006(3)
C26D 0.060(6) 0.049(5) 0.036(5) -0.021(4) -0.009(4) 0.005(4)
C30A 0.025(5) 0.055(5) 0.055(5) -0.030(4) -0.004(4) 0.005(4)
C30B 0.029(5) 0.039(5) 0.100(7) -0.040(5) -0.019(5) 0.012(4)
C30C 0.023(4) 0.046(5) 0.059(5) -0.019(4) -0.019(4) 0.008(4)
C31 0.017(4) 0.025(4) 0.031(4) -0.013(3) -0.006(3) -0.001(3)
C31B 0.054(6) 0.072(6) 0.047(5) -0.045(5) -0.025(4) 0.023(5)
C31C 0.069(7) 0.064(6) 0.092(7) -0.060(6) -0.024(6) 0.010(5)
C31D 0.160(13) 0.097(9) 0.124(10) -0.097(8) -0.073(9) 0.080(9)
C31E 0.058(6) 0.075(6) 0.061(6) -0.049(5) -0.024(5) 0.030(5)
C32 0.024(4) 0.045(4) 0.030(4) -0.019(4) -0.008(3) 0.001(3)
C32B 0.055(6) 0.040(5) 0.043(5) -0.012(4) -0.014(4) 0.004(4)
C32C 0.047(5) 0.026(4) 0.025(4) -0.008(3) -0.002(4) -0.007(4)
C32D 0.053(6) 0.052(5) 0.031(4) -0.008(4) -0.009(4) -0.013(4)
C33 0.051(6) 0.045(5) 0.033(4) -0.020(4) -0.010(4) -0.007(4)
C34 0.038(5) 0.057(5) 0.045(5) -0.037(4) -0.009(4) 0.002(4)
C35 0.035(5) 0.029(4) 0.054(5) -0.021(4) -0.005(4) 0.001(3)
C36 0.029(4) 0.030(4) 0.025(4) -0.017(3) -0.005(3) 0.004(3)
C36B 0.052(6) 0.024(4) 0.043(5) -0.003(4) -0.004(4) -0.006(4)
C36C 0.042(5) 0.021(4) 0.040(4) -0.014(3) -0.009(4) 0.000(3)
C36D 0.060(6) 0.034(4) 0.051(5) -0.012(4) -0.026(5) 0.001(4)
C71 0.069(8) 0.081(8) 0.117(11) -0.054(8) -0.048(8) 0.019(7)
C72 0.065(8) 0.098(9) 0.076(8) -0.029(8) -0.024(7) -0.006(7)
C73 0.087(10) 0.082(9) 0.099(10) -0.037(8) -0.014(8) 0.009(7)
C74 0.091(10) 0.080(8) 0.109(11) -0.041(8) -0.030(8) 0.002(7)
C75 0.075(8) 0.086(8) 0.067(8) -0.017(7) 0.000(6) -0.008(7)
C76 0.090(9) 0.083(8) 0.102(9) -0.057(8) -0.024(7) -0.001(7)
C77 0.100(11) 0.184(14) 0.144(12) -0.125(12) -0.033(9) 0.005(10)
C81 0.044(6) 0.081(7) 0.064(7) -0.036(6) -0.019(5) 0.012(5)
C82 0.073(7) 0.065(6) 0.055(6) -0.030(5) -0.004(5) 0.008(5)
C83 0.121(11) 0.058(7) 0.070(7) -0.032(6) -0.007(7) 0.007(7)
C84 0.125(12) 0.066(8) 0.139(12) -0.063(9) -0.075(10) 0.048(8)
C85 0.054(7) 0.143(12) 0.131(11) -0.116(11) -0.025(7) 0.035(8)
C86 0.069(8) 0.082(8) 0.079(7) -0.056(7) -0.007(6) 0.000(6)
C87 0.067(8) 0.068(7) 0.096(8) -0.019(6) -0.007(6) -0.011(6)
C91 0.071(7) 0.050(5) 0.053(6) -0.032(5) -0.014(5) 0.011(5)
C92 0.082(8) 0.044(5) 0.046(6) -0.023(5) 0.003(5) -0.018(5)
C93 0.110(11) 0.038(5) 0.074(7) -0.019(5) -0.022(8) 0.005(6)
C94 0.091(10) 0.062(7) 0.113(10) -0.046(7) -0.049(8) 0.021(7)
C95 0.067(8) 0.068(7) 0.093(9) -0.037(7) 0.014(7) 0.011(6)
C96 0.052(7) 0.065(6) 0.079(7) -0.044(6) 0.006(6) -0.003(6)
C97 0.120(11) 0.075(7) 0.097(9) -0.055(7) -0.047(8) 0.034(7)

loop_
_atom_type_symbol
_atom_type_description
_atom_type_scat_dispersion_real
_atom_type_scat_dispersion_imag
_atom_type_scat_source
C C 0.0033 0.0016 'International Tables Vol C Tables 4.2.6.8 and 6.1.1.4'
H H 0.0000 0.0000 'International Tables Vol C Tables 4.2.6.8 and 6.1.1.4'
N N 0.0061 0.0033 'International Tables Vol C Tables 4.2.6.8 and 6.1.1.4'
O O 0.0106 0.0060 'International Tables Vol C Tables 4.2.6.8 and 6.1.1.4'
Si Si 0.0817 0.0704 'International Tables Vol C Tables 4.2.6.8 and 6.1.1.4'
Fe Fe 0.3463 0.8444 'International Tables Vol C Tables 4.2.6.8 and 6.1.1.4'

loop_
_geom_angle_atom_site_label_1
_geom_angle_atom_site_label_2
_geom_angle_atom_site_label_3
_geom_angle
_geom_angle_site_symmetry_1
_geom_angle_site_symmetry_3
_geom_angle_publ_flag
O1 Fe1 O31 119.54(18) . 2_666 ?
O1 Fe1 O13 96.04(18) . . ?
O31 Fe1 O13 142.88(16) 2_666 . ?
O1 Fe1 O21 121.54(17) . . ?
O31 Fe1 O21 80.38(16) 2_666 . ?
O13 Fe1 O21 71.48(16) . . ?
O1 Fe1 O32 92.37(17) . 2_666 ?
O31 Fe1 O32 71.48(16) 2_666 2_666 ?
O13 Fe1 O32 120.50(16) . 2_666 ?
O21 Fe1 O32 143.93(16) . 2_666 ?
O1 Fe1 Si31 111.07(14) . 2_666 ?
O31 Fe1 Si31 35.79(11) 2_666 2_666 ?
O13 Fe1 Si31 141.64(11) . 2_666 ?
O21 Fe1 Si31 112.40(12) . 2_666 ?
O32 Fe1 Si31 35.79(12) 2_666 2_666 ?
O1 Fe1 Si11 114.52(14) . . ?
O31 Fe1 Si11 111.81(12) 2_666 . ?
O13 Fe1 Si11 36.03(11) . . ?
O21 Fe1 Si11 35.53(12) . . ?
O32 Fe1 Si11 142.64(12) 2_666 . ?
Si31 Fe1 Si11 134.19(6) 2_666 . ?
O1 Fe1 Fe2 148.60(15) . . ?
O31 Fe1 Fe2 43.19(11) 2_666 . ?
O13 Fe1 Fe2 100.58(11) . . ?
O21 Fe1 Fe2 42.90(11) . . ?
O32 Fe1 Fe2 101.67(11) 2_666 . ?
Si31 Fe1 Fe2 69.98(5) 2_666 . ?
Si11 Fe1 Fe2 69.03(5) . . ?
O22 Fe2 O21 136.31(19) . . ?
O22 Fe2 O31 134.66(19) . 2_666 ?
O21 Fe2 O31 88.80(17) . 2_666 ?
O22 Fe2 O2 85.3(2) . . ?
O21 Fe2 O2 94.38(19) . . ?
O31 Fe2 O2 97.55(19) 2_666 . ?
O22 Fe2 O24 86.76(17) . . ?
O21 Fe2 O24 90.40(17) . . ?
O31 Fe2 O24 89.00(16) 2_666 . ?
O2 Fe2 O24 171.96(19) . . ?
O22 Fe2 Fe1 156.61(14) . . ?
O21 Fe2 Fe1 48.29(12) . . ?
O31 Fe2 Fe1 47.16(13) 2_666 . ?
O2 Fe2 Fe1 118.08(15) . . ?
O24 Fe2 Fe1 69.87(11) . . ?
O33 Fe3 O3 119.0(2) . . ?
O33 Fe3 O24 103.33(17) . 2_666 ?
O3 Fe3 O24 99.05(18) . 2_666 ?
O33 Fe3 O13 109.80(18) . . ?
O3 Fe3 O13 111.87(18) . . ?
O24 Fe3 O13 113.00(18) 2_666 . ?
O4 Fe4 O23 119.77(18) . . ?
O4 Fe4 O24 103.58(18) . . ?
O23 Fe4 O24 99.27(19) . . ?
O4 Fe4 O32 111.06(19) . . ?
O23 Fe4 O32 111.60(18) . . ?
O24 Fe4 O32 110.27(18) . . ?
N1 Si1 C10B 111.1(3) . . ?
N1 Si1 C10C 111.1(3) . . ?
C10B Si1 C10C 108.7(4) . . ?
N1 Si1 C10A 109.6(3) . . ?
C10B Si1 C10A 108.3(4) . . ?
C10C Si1 C10A 108.0(3) . . ?
O4 Si11 O21 111.0(2) . . ?
O4 Si11 O13 113.9(2) . . ?
O21 Si11 O13 98.2(2) . . ?
O4 Si11 N1 108.1(2) . . ?
O21 Si11 N1 113.6(2) . . ?
O13 Si11 N1 111.9(2) . . ?
O4 Si11 Fe1 122.82(16) . . ?
O21 Si11 Fe1 49.74(15) . . ?
O13 Si11 Fe1 48.61(16) . . ?
N1 Si11 Fe1 129.08(19) . . ?
N2 Si2 C20C 109.2(3) . . ?
N2 Si2 C20B 111.4(4) . . ?
C20C Si2 C20B 108.1(4) . . ?
N2 Si2 C20A 108.7(3) . . ?
C20C Si2 C20A 109.6(4) . . ?
C20B Si2 C20A 109.9(5) . . ?
O3 Si21 O23 111.3(2) 2_666 . ?
O3 Si21 O22 107.3(2) 2_666 . ?
O23 Si21 O22 106.8(2) . . ?
O3 Si21 N2 111.4(2) 2_666 . ?
O23 Si21 N2 113.3(3) . . ?
O22 Si21 N2 106.4(3) . . ?
N3 Si3 C30A 109.1(3) . . ?
N3 Si3 C30B 111.1(3) . . ?
C30A Si3 C30B 110.2(4) . . ?
N3 Si3 C30C 108.3(3) . . ?
C30A Si3 C30C 110.0(4) . . ?
C30B Si3 C30C 108.1(4) . . ?
O33 Si31 O32 113.6(2) . . ?
O33 Si31 O31 110.4(2) . . ?
O32 Si31 O31 99.0(2) . . ?
O33 Si31 N3 107.8(2) . . ?
O32 Si31 N3 113.1(2) . . ?
O31 Si31 N3 112.8(2) . . ?
O33 Si31 Fe1 121.88(17) . 2_666 ?
O32 Si31 Fe1 50.61(14) . 2_666 ?
O31 Si31 Fe1 48.57(16) . 2_666 ?
N3 Si31 Fe1 130.20(18) . 2_666 ?
C11 N1 Si11 119.0(4) . . ?
C11 N1 Si1 117.7(4) . . ?
Si11 N1 Si1 122.8(3) . . ?
C21 N2 Si21 116.1(4) . . ?
C21 N2 Si2 118.7(4) . . ?
Si21 N2 Si2 124.7(3) . . ?
C31 N3 Si31 120.8(4) . . ?
C31 N3 Si3 119.6(4) . . ?
Si31 N3 Si3 119.5(3) . . ?
Si11 O21 Fe2 127.0(2) . . ?
Si11 O21 Fe1 94.7(2) . . ?
Fe2 O21 Fe1 88.81(16) . . ?
C21B O2 C21E 109.7(6) . . ?
C21B O2 Fe2 124.1(5) . . ?
C21E O2 Fe2 121.9(5) . . ?
Si31 O33 Fe3 123.9(2) . . ?
Si31 O31 Fe2 128.3(2) . 2_666 ?
Si31 O31 Fe1 95.6(2) . 2_666 ?
Fe2 O31 Fe1 89.65(18) 2_666 2_666 ?
Si21 O23 Fe4 118.7(2) . . ?
C31E O1 C31B 107.0(5) . . ?
C31E O1 Fe1 125.3(4) . . ?
C31B O1 Fe1 125.3(4) . . ?
Si11 O4 Fe4 122.7(2) . . ?
Si21 O22 Fe2 127.5(3) . . ?
Si21 O3 Fe3 119.1(2) 2_666 . ?
Si11 O13 Fe3 134.8(2) . . ?
Si11 O13 Fe1 95.4(2) . . ?
Fe3 O13 Fe1 112.02(19) . . ?
Fe3 O24 Fe4 119.6(2) 2_666 . ?
Fe3 O24 Fe2 109.0(2) 2_666 . ?
Fe4 O24 Fe2 107.56(18) . . ?
Si31 O32 Fe4 133.9(2) . . ?
Si31 O32 Fe1 93.60(19) . 2_666 ?
Fe4 O32 Fe1 113.6(2) . 2_666 ?
C12 C11 C16 120.4(6) . . ?
C12 C11 N1 119.0(6) . . ?
C16 C11 N1 120.5(6) . . ?
C11 C12 C13 119.4(7) . . ?
C11 C12 C12C 122.3(6) . . ?
C13 C12 C12C 118.3(6) . . ?
C12 C12C C12D 111.5(6) . . ?
C12 C12C C12B 113.0(6) . . ?
C12D C12C C12B 108.2(6) . . ?
C14 C13 C12 119.8(7) . . ?
C15 C14 C13 120.2(7) . . ?
C14 C15 C16 122.6(7) . . ?
C15 C16 C11 117.6(7) . . ?
C15 C16 C16C 119.6(6) . . ?
C11 C16 C16C 122.8(6) . . ?
C16 C16C C16B 112.0(6) . . ?
C16 C16C C16D 111.0(7) . . ?
C16B C16C C16D 109.9(6) . . ?
C22 C21 C26 120.7(6) . . ?
C22 C21 N2 119.7(6) . . ?
C26 C21 N2 119.6(6) . . ?
O2 C21B C21C 106.9(7) . . ?
C21D C21C C21B 108.6(9) . . ?
C21C C21D C21E 106.1(8) . . ?
O2 C21E C21D 107.3(7) . . ?
C21 C22 C23 119.6(7) . . ?
C21 C22 C22C 122.0(6) . . ?
C23 C22 C22C 118.4(7) . . ?
C22 C22C C22B 113.5(6) . . ?
C22 C22C C22D 111.7(6) . . ?
C22B C22C C22D 110.7(7) . . ?
C24 C23 C22 119.8(8) . . ?
C25 C24 C23 121.0(7) . . ?
C24 C25 C26 120.8(7) . . ?
C25 C26 C21 118.0(7) . . ?
C25 C26 C26C 119.3(6) . . ?
C21 C26 C26C 122.7(6) . . ?
C26 C26C C26D 111.9(6) . . ?
C26 C26C C26B 111.7(6) . . ?
C26D C26C C26B 109.2(6) . . ?
C36 C31 C32 120.2(6) . . ?
C36 C31 N3 120.2(5) . . ?
C32 C31 N3 119.5(5) . . ?
O1 C31B C31C 104.4(6) . . ?
C31D C31C C31B 105.6(7) . . ?
C31C C31D C31E 108.5(7) . . ?
O1 C31E C31D 104.5(7) . . ?
C33 C32 C31 118.4(6) . . ?
C33 C32 C32C 119.9(6) . . ?
C31 C32 C32C 121.7(6) . . ?
C32 C32C C32D 111.4(6) . . ?
C32 C32C C32B 110.0(6) . . ?
C32D C32C C32B 110.1(6) . . ?
C34 C33 C32 121.9(7) . . ?
C33 C34 C35 120.6(7) . . ?
C34 C35 C36 120.3(7) . . ?
C35 C36 C31 118.5(6) . . ?
C35 C36 C36C 118.3(6) . . ?
C31 C36 C36C 123.1(6) . . ?
C36 C36C C36B 112.9(6) . . ?
C36 C36C C36D 110.4(6) . . ?
C36B C36C C36D 109.4(6) . . ?
C76 C71 C72 118.0(12) . . ?
C76 C71 C77 123.2(14) . . ?
C72 C71 C77 118.8(12) . . ?
C73 C72 C71 120.5(12) . . ?
C72 C73 C74 120.4(13) . . ?
C75 C74 C73 117.1(13) . . ?
C74 C75 C76 123.1(12) . . ?
C71 C76 C75 120.9(13) . . ?
C86 C81 C82 118.0(10) . . ?
C86 C81 C87 119.1(10) . . ?
C82 C81 C87 122.9(9) . . ?
C81 C82 C83 124.7(10) . . ?
C82 C83 C84 117.7(11) . . ?
C83 C84 C85 117.4(10) . . ?
C86 C85 C84 121.1(10) . . ?
C81 C86 C85 121.1(11) . . ?
C92 C91 C96 119.1(10) . . ?
C92 C91 C97 122.6(11) . . ?
C96 C91 C97 118.3(10) . . ?
C91 C92 C93 121.1(10) . . ?
C94 C93 C92 120.6(10) . . ?
C93 C94 C95 117.1(11) . . ?
C96 C95 C94 123.1(11) . . ?
C95 C96 C91 119.0(10) . . ?

loop_
_geom_bond_atom_site_label_1
_geom_bond_atom_site_label_2
_geom_bond_distance
_geom_bond_site_symmetry_2
_geom_bond_publ_flag
Fe1 O1 2.038(4) . ?
Fe1 O31 2.111(4) 2_666 ?
Fe1 O13 2.116(4) . ?
Fe1 O21 2.150(4) . ?
Fe1 O32 2.170(4) 2_666 ?
Fe1 Si31 2.802(2) 2_666 ?
Fe1 Si11 2.808(2) . ?
Fe1 Fe2 2.8792(13) . ?
Fe2 O22 1.954(4) . ?
Fe2 O21 1.960(4) . ?
Fe2 O31 1.971(4) 2_666 ?
Fe2 O2 2.122(5) . ?
Fe2 O24 2.201(4) . ?
Fe3 O33 1.845(4) . ?
Fe3 O3 1.862(4) . ?
Fe3 O24 1.883(4) 2_666 ?
Fe3 O13 1.915(4) . ?
Fe4 O4 1.860(4) . ?
Fe4 O23 1.865(4) . ?
Fe4 O24 1.892(4) . ?
Fe4 O32 1.920(4) . ?
Si1 N1 1.759(5) . ?
Si1 C10B 1.847(8) . ?
Si1 C10C 1.861(9) . ?
Si1 C10A 1.868(7) . ?
Si11 O4 1.624(4) . ?
Si11 O21 1.637(5) . ?
Si11 O13 1.659(4) . ?
Si11 N1 1.728(5) . ?
Si2 N2 1.753(6) . ?
Si2 C20C 1.851(8) . ?
Si2 C20B 1.857(10) . ?
Si2 C20A 1.881(8) . ?
Si21 O3 1.611(4) 2_666 ?
Si21 O23 1.614(5) . ?
Si21 O22 1.688(4) . ?
Si21 N2 1.735(6) . ?
Si3 N3 1.755(5) . ?
Si3 C30A 1.834(8) . ?
Si3 C30B 1.855(7) . ?
Si3 C30C 1.874(8) . ?
Si31 O33 1.612(4) . ?
Si31 O32 1.642(5) . ?
Si31 O31 1.647(4) . ?
Si31 N3 1.723(6) . ?
Si31 Fe1 2.802(2) 2_666 ?
N1 C11 1.464(8) . ?
N2 C21 1.449(8) . ?
N3 C31 1.447(8) . ?
O2 C21B 1.413(10) . ?
O2 C21E 1.419(9) . ?
O31 Fe2 1.970(4) 2_666 ?
O31 Fe1 2.111(4) 2_666 ?
O1 C31E 1.418(9) . ?
O1 C31B 1.471(8) . ?
O3 Si21 1.611(4) 2_666 ?
O24 Fe3 1.883(4) 2_666 ?
O32 Fe1 2.170(4) 2_666 ?
C11 C12 1.401(9) . ?
C11 C16 1.418(9) . ?
C12 C13 1.407(9) . ?
C12 C12C 1.508(10) . ?
C12B C12C 1.558(10) . ?
C12C C12D 1.543(10) . ?
C13 C14 1.384(11) . ?
C14 C15 1.366(11) . ?
C15 C16 1.388(10) . ?
C16 C16C 1.498(10) . ?
C16B C16C 1.526(9) . ?
C16C C16D 1.528(11) . ?
C21 C22 1.400(10) . ?
C21 C26 1.420(9) . ?
C21B C21C 1.463(13) . ?
C21C C21D 1.437(13) . ?
C21D C21E 1.482(12) . ?
C22 C23 1.402(10) . ?
C22 C22C 1.523(10) . ?
C22B C22C 1.528(11) . ?
C22C C22D 1.533(11) . ?
C23 C24 1.389(11) . ?
C24 C25 1.379(11) . ?
C25 C26 1.411(10) . ?
C26 C26C 1.497(10) . ?
C26B C26C 1.539(10) . ?
C26C C26D 1.536(10) . ?
C31 C36 1.416(9) . ?
C31 C32 1.426(9) . ?
C31B C31C 1.524(10) . ?
C31C C31D 1.434(13) . ?
C31D C31E 1.506(11) . ?
C32 C33 1.379(9) . ?
C32 C32C 1.520(9) . ?
C32B C32C 1.555(10) . ?
C32C C32D 1.542(11) . ?
C33 C34 1.365(10) . ?
C34 C35 1.392(10) . ?
C35 C36 1.401(9) . ?
C36 C36C 1.511(9) . ?
C36B C36C 1.526(10) . ?
C36C C36D 1.537(10) . ?
C71 C76 1.345(14) . ?
C71 C72 1.436(15) . ?
C71 C77 1.455(15) . ?
C72 C73 1.370(15) . ?
C73 C74 1.410(15) . ?
C74 C75 1.366(15) . ?
C75 C76 1.378(15) . ?
C81 C86 1.337(13) . ?
C81 C82 1.347(12) . ?
C81 C87 1.517(13) . ?
C82 C83 1.364(12) . ?
C83 C84 1.390(15) . ?
C84 C85 1.407(17) . ?
C85 C86 1.362(15) . ?
C91 C92 1.365(12) . ?
C91 C96 1.375(13) . ?
C91 C97 1.430(13) . ?
C92 C93 1.411(14) . ?
C93 C94 1.347(15) . ?
C94 C95 1.400(15) . ?
C95 C96 1.370(14) . ?
